data_4123355
loop_
_publ_author_name
'Odagi, Minami'
'Furukori, Kota'
'Yamamoto, Yoshiharu'
'Sato, Makoto'
'Iida, Keisuke'
'Yamanaka, Masahiro'
'Nagasawa, Kazuo'

_publ_section_title
;
 Origin of Stereocontrol in Guanidine-Bisurea Bifunctional Organocatalyst
 That Promotes \a-Hydroxylation of Tetralone-Derived \b-Ketoesters:
 Asymmetric Synthesis of \b- and \g-Substituted Tetralone Derivatives via
 Organocatalytic Oxidative Kinetic Resolution.
;
_journal_issue 5
_journal_name_full 'Journal of the American Chemical Society'
_journal_page_first 1909
_journal_page_last 1915
_journal_paper_doi 10.1021/ja511149y
_journal_volume 137
_journal_year 2015
_chemical_absolute_configuration ad
_chemical_formula_moiety 'C32 H27 Br O5'
_chemical_formula_sum 'C32 H27 Br O5'
_chemical_formula_weight 571.45
_chemical_name_systematic
; 
 ? 
;
_space_group_IT_number 19
_symmetry_cell_setting orthorhombic
_symmetry_Int_Tables_number 19
_symmetry_space_group_name_Hall 'P 2ac 2ab'
_symmetry_space_group_name_H-M 'P 21 21 21'
_atom_sites_solution_hydrogens geom
_atom_sites_solution_primary direct
_atom_sites_solution_secondary difmap
_cell_angle_alpha 90.00
_cell_angle_beta 90.00
_cell_angle_gamma 90.00
_cell_formula_units_Z 4
_cell_length_a 9.94535(18)
_cell_length_b 10.8292(2)
_cell_length_c 24.7162(5)
_cell_measurement_reflns_used 44700
_cell_measurement_temperature 296(2)
_cell_measurement_theta_max 68.26
_cell_measurement_theta_min 3.58
_cell_volume 2661.94(9)
_computing_cell_refinement 'RAPID AUTO'
_computing_data_collection 'RAPID AUTO'
_computing_data_reduction 'RAPID AUTO'
_computing_molecular_graphics 'ORTEP-III (Burnett & Johnson, 1996)'
_computing_publication_material 'SHELXL97 (Sheldrick, 2008)'
_computing_structure_refinement 'SHELXL97 (Sheldrick, 2008)'
_computing_structure_solution 'SHELXS97 (Sheldrick, 2008)'
_diffrn_ambient_temperature 296(2)
_diffrn_detector_area_resol_mean 10.000
_diffrn_measured_fraction_theta_full 0.999
_diffrn_measured_fraction_theta_max 0.999
_diffrn_measurement_device_type 'Rigaku R-AXIS RAPID'
_diffrn_measurement_method \w
_diffrn_radiation_monochromator graphite
_diffrn_radiation_source 'fine-focus sealed tube'
_diffrn_radiation_type CuK\a
_diffrn_radiation_wavelength 1.54187
_diffrn_reflns_av_R_equivalents 0.0306
_diffrn_reflns_av_sigmaI/netI 0.0174
_diffrn_reflns_limit_h_max 11
_diffrn_reflns_limit_h_min -11
_diffrn_reflns_limit_k_max 13
_diffrn_reflns_limit_k_min -12
_diffrn_reflns_limit_l_max 29
_diffrn_reflns_limit_l_min -29
_diffrn_reflns_number 49957
_diffrn_reflns_theta_full 68.25
_diffrn_reflns_theta_max 68.25
_diffrn_reflns_theta_min 3.58
_exptl_absorpt_coefficient_mu 2.439
_exptl_absorpt_correction_T_max 0.784
_exptl_absorpt_correction_T_min 0.677
_exptl_absorpt_correction_type numerical
_exptl_absorpt_process_details 'NUMABS (Rigaku, 1999)'
_exptl_crystal_colour colorless
_exptl_crystal_density_diffrn 1.426
_exptl_crystal_density_method 'not measured'
_exptl_crystal_description block
_exptl_crystal_F_000 1176
_exptl_crystal_size_max 0.20
_exptl_crystal_size_mid 0.20
_exptl_crystal_size_min 0.10
_refine_diff_density_max 0.321
_refine_diff_density_min -0.254
_refine_diff_density_rms 0.039
_refine_ls_abs_structure_details 'Flack H D (1983), Acta Cryst. A39, 876-881 2093 Friedel Pairs'
_refine_ls_abs_structure_Flack -0.022(12)
_refine_ls_extinction_method none
_refine_ls_goodness_of_fit_ref 1.079
_refine_ls_hydrogen_treatment constr
_refine_ls_matrix_type full
_refine_ls_number_parameters 343
_refine_ls_number_reflns 4865
_refine_ls_number_restraints 0
_refine_ls_restrained_S_all 1.079
_refine_ls_R_factor_all 0.0264
_refine_ls_R_factor_gt 0.0253
_refine_ls_shift/su_max 0.003
_refine_ls_shift/su_mean 0.000
_refine_ls_structure_factor_coef Fsqd
_refine_ls_weighting_details 'calc w=1/[\s^2^(Fo^2^)+(0.0316P)^2^+0.7575P] where P=(Fo^2^+2Fc^2^)/3'
_refine_ls_weighting_scheme calc
_refine_ls_wR_factor_gt 0.0630
_refine_ls_wR_factor_ref 0.0636
_reflns_number_gt 4708
_reflns_number_total 4865
_reflns_threshold_expression >2sigma(I)
_cod_data_source_file ja511149y_si_003.cif
_cod_data_source_block I
_cod_depositor_comments 'Adding full bibliography for 4123355--4123356.cif.'
_cod_original_cell_volume 2661.94(8)
_cod_database_code 4123355

loop_
_symmetry_equiv_pos_site_id
_symmetry_equiv_pos_as_xyz
1 +X,+Y,+Z
2 1/2+X,1/2-Y,-Z
3 -X,1/2+Y,1/2-Z
4 1/2-X,-Y,1/2+Z

loop_
_atom_site_label
_atom_site_type_symbol
_atom_site_fract_x
_atom_site_fract_y
_atom_site_fract_z
_atom_site_U_iso_or_equiv
_atom_site_adp_type
_atom_site_occupancy
_atom_site_symmetry_multiplicity
_atom_site_calc_flag
_atom_site_refinement_flags
Br1 Br 1.06749(2) 0.73890(2) 0.593158(9) 0.04370(8) Uani 1 1 d .
O9 O 0.86339(15) 0.49775(15) 0.35025(6) 0.0367(3) Uani 1 1 d .
O10 O 0.75204(14) 0.37383(12) 0.40833(5) 0.0295(3) Uani 1 1 d .
O33 O 0.91480(14) 0.23811(16) 0.33548(5) 0.0407(3) Uani 1 1 d .
O34 O 0.75384(13) 0.27746(13) 0.27289(5) 0.0292(3) Uani 1 1 d .
O39 O 0.56820(16) 0.49107(12) 0.34663(6) 0.0344(3) Uani 1 1 d .
C2 C 0.9960(2) 0.65120(19) 0.53320(9) 0.0332(5) Uani 1 1 d .
C3 C 0.8862(2) 0.5760(2) 0.54033(9) 0.0405(5) Uani 1 1 d .
H3 H 0.8480 0.5665 0.5744 0.049 Uiso 1 1 calc R
C4 C 0.8325(2) 0.5139(2) 0.49577(8) 0.0379(5) Uani 1 1 d .
H4 H 0.7591 0.4616 0.5002 0.045 Uiso 1 1 calc R
C5 C 0.8887(2) 0.53024(18) 0.44499(8) 0.0290(4) Uani 1 1 d .
C6 C 0.9995(2) 0.6067(2) 0.43907(9) 0.0356(5) Uani 1 1 d .
H6 H 1.0372 0.6178 0.4050 0.043 Uiso 1 1 calc R
C7 C 1.0547(2) 0.6668(2) 0.48310(9) 0.0373(5) Uani 1 1 d .
H7 H 1.1300 0.7168 0.4790 0.045 Uiso 1 1 calc R
C8 C 0.8353(2) 0.46876(19) 0.39578(8) 0.0299(5) Uani 1 1 d .
C11 C 0.6939(2) 0.30597(18) 0.36418(8) 0.0274(4) Uani 1 1 d .
C12 C 0.6271(2) 0.18943(19) 0.38977(8) 0.0307(4) Uani 1 1 d .
H12 H 0.5506 0.2190 0.4111 0.037 Uiso 1 1 calc R
C13 C 0.5685(3) 0.10968(18) 0.34431(8) 0.0338(4) Uani 1 1 d .
H13A H 0.6415 0.0763 0.3228 0.041 Uiso 1 1 calc R
H13B H 0.5200 0.0408 0.3601 0.041 Uiso 1 1 calc R
C14 C 0.4745(2) 0.18145(19) 0.30791(8) 0.0288(5) Uani 1 1 d .
C15 C 0.4819(2) 0.30981(19) 0.30509(8) 0.0273(4) Uani 1 1 d .
C16 C 0.5797(2) 0.38120(17) 0.33821(8) 0.0266(4) Uani 1 1 d .
C17 C 0.3972(2) 0.3747(2) 0.27012(9) 0.0326(5) Uani 1 1 d .
H17 H 0.4012 0.4605 0.2688 0.039 Uiso 1 1 calc R
C18 C 0.3081(2) 0.3122(2) 0.23773(10) 0.0388(5) Uani 1 1 d .
H18 H 0.2535 0.3558 0.2139 0.047 Uiso 1 1 calc R
C19 C 0.2988(2) 0.1847(2) 0.24035(9) 0.0386(5) Uani 1 1 d .
H19 H 0.2383 0.1425 0.2184 0.046 Uiso 1 1 calc R
C20 C 0.3807(2) 0.1206(2) 0.27598(9) 0.0351(5) Uani 1 1 d .
H20 H 0.3727 0.0353 0.2785 0.042 Uiso 1 1 calc R
C22 C 0.7183(2) 0.11925(19) 0.42869(8) 0.0328(5) Uani 1 1 d .
C23 C 0.8054(2) 0.0316(2) 0.41031(11) 0.0421(5) Uani 1 1 d .
H23 H 0.8093 0.0156 0.3734 0.050 Uiso 1 1 calc R
C24 C 0.8893(3) -0.0352(2) 0.44524(12) 0.0518(7) Uani 1 1 d .
H24 H 0.9484 -0.0937 0.4313 0.062 Uiso 1 1 calc R
C25 C 0.8844(3) -0.0146(2) 0.49977(11) 0.0503(7) Uani 1 1 d .
H25 H 0.9405 -0.0588 0.5228 0.060 Uiso 1 1 calc R
C26 C 0.7949(2) 0.0731(2) 0.52120(9) 0.0396(5) Uani 1 1 d .
C27 C 0.7098(2) 0.1422(2) 0.48599(8) 0.0328(5) Uani 1 1 d .
C28 C 0.6207(2) 0.2285(2) 0.50970(8) 0.0362(5) Uani 1 1 d .
H28 H 0.5648 0.2753 0.4875 0.043 Uiso 1 1 calc R
C29 C 0.6149(2) 0.2447(3) 0.56481(8) 0.0458(5) Uani 1 1 d .
H29 H 0.5552 0.3017 0.5794 0.055 Uiso 1 1 calc R
C30 C 0.6980(3) 0.1762(3) 0.59902(10) 0.0522(6) Uani 1 1 d .
H30 H 0.6932 0.1873 0.6363 0.063 Uiso 1 1 calc R
C31 C 0.7856(3) 0.0935(3) 0.57797(10) 0.0496(6) Uani 1 1 d .
H31 H 0.8411 0.0490 0.6011 0.060 Uiso 1 1 calc R
C32 C 0.8045(2) 0.27061(19) 0.32305(8) 0.0293(4) Uani 1 1 d .
C35 C 0.83533(18) 0.2431(2) 0.22456(7) 0.0313(4) Uani 1 1 d .
C36 C 0.8930(2) 0.1150(2) 0.23069(10) 0.0425(6) Uani 1 1 d .
H36A H 0.9302 0.0885 0.1968 0.051 Uiso 1 1 calc R
H36B H 0.8231 0.0590 0.2415 0.051 Uiso 1 1 calc R
H36C H 0.9623 0.1159 0.2577 0.051 Uiso 1 1 calc R
C37 C 0.7307(2) 0.2466(3) 0.17990(8) 0.0438(5) Uani 1 1 d .
H37A H 0.6830 0.3236 0.1813 0.053 Uiso 1 1 calc R
H37B H 0.6686 0.1796 0.1847 0.053 Uiso 1 1 calc R
H37C H 0.7744 0.2387 0.1454 0.053 Uiso 1 1 calc R
C38 C 0.9419(3) 0.3407(2) 0.21671(10) 0.0475(6) Uani 1 1 d .
H38A H 0.8997 0.4190 0.2101 0.057 Uiso 1 1 calc R
H38B H 0.9973 0.3192 0.1863 0.057 Uiso 1 1 calc R
H38C H 0.9965 0.3460 0.2487 0.057 Uiso 1 1 calc R

loop_
_atom_site_aniso_label
_atom_site_aniso_U_11
_atom_site_aniso_U_22
_atom_site_aniso_U_33
_atom_site_aniso_U_23
_atom_site_aniso_U_13
_atom_site_aniso_U_12
Br1 0.05275(14) 0.03991(13) 0.03843(12) -0.01106(10) -0.00880(10) -0.00295(11)
O9 0.0398(8) 0.0417(9) 0.0285(7) 0.0035(7) -0.0005(6) -0.0091(7)
O10 0.0338(7) 0.0295(7) 0.0254(6) -0.0017(6) -0.0039(7) -0.0049(6)
O33 0.0321(8) 0.0566(10) 0.0334(7) -0.0007(7) -0.0052(6) 0.0087(8)
O34 0.0270(6) 0.0354(8) 0.0251(6) -0.0024(6) 0.0001(5) 0.0041(6)
O39 0.0371(8) 0.0252(7) 0.0408(8) -0.0050(6) -0.0011(7) 0.0003(7)
C2 0.0410(12) 0.0253(10) 0.0332(11) -0.0076(9) -0.0087(9) 0.0011(9)
C3 0.0463(13) 0.0437(13) 0.0314(11) -0.0025(10) 0.0023(10) -0.0052(11)
C4 0.0400(13) 0.0394(13) 0.0342(12) -0.0019(9) 0.0000(10) -0.0105(10)
C5 0.0318(11) 0.0252(10) 0.0300(10) -0.0012(8) 0.0001(9) 0.0026(8)
C6 0.0394(12) 0.0354(11) 0.0321(11) 0.0002(9) 0.0014(9) -0.0059(10)
C7 0.0381(12) 0.0321(11) 0.0418(12) -0.0039(9) -0.0017(10) -0.0079(10)
C8 0.0277(10) 0.0294(10) 0.0326(12) -0.0009(9) -0.0020(8) 0.0003(8)
C11 0.0328(11) 0.0234(9) 0.0260(9) -0.0023(7) -0.0030(8) 0.0002(8)
C12 0.0330(11) 0.0276(10) 0.0314(10) 0.0003(8) 0.0017(8) 0.0001(8)
C13 0.0402(11) 0.0257(10) 0.0355(11) -0.0008(8) -0.0021(11) -0.0037(10)
C14 0.0278(11) 0.0292(10) 0.0294(11) -0.0021(8) 0.0030(8) -0.0002(8)
C15 0.0237(10) 0.0301(10) 0.0283(10) -0.0023(8) 0.0033(8) 0.0000(8)
C16 0.0268(10) 0.0268(10) 0.0260(9) -0.0014(7) 0.0017(9) -0.0004(9)
C17 0.0300(11) 0.0318(11) 0.0362(11) 0.0002(9) 0.0030(9) 0.0020(9)
C18 0.0311(12) 0.0448(13) 0.0404(13) 0.0014(10) -0.0052(10) 0.0044(10)
C19 0.0301(12) 0.0469(13) 0.0388(12) -0.0084(10) -0.0052(10) 0.0001(10)
C20 0.0320(11) 0.0311(11) 0.0422(12) -0.0058(9) 0.0002(10) -0.0006(9)
C22 0.0358(12) 0.0275(11) 0.0351(11) 0.0031(8) -0.0023(9) -0.0040(9)
C23 0.0469(13) 0.0347(11) 0.0446(13) 0.0009(11) -0.0041(12) 0.0039(10)
C24 0.0499(16) 0.0398(14) 0.0658(18) 0.0007(12) -0.0123(13) 0.0126(12)
C25 0.0500(15) 0.0427(14) 0.0583(16) 0.0150(12) -0.0178(12) 0.0036(12)
C26 0.0396(12) 0.0389(13) 0.0402(12) 0.0099(10) -0.0103(10) -0.0076(11)
C27 0.0335(11) 0.0299(11) 0.0351(11) 0.0073(9) -0.0031(9) -0.0075(9)
C28 0.0356(11) 0.0409(13) 0.0321(10) 0.0070(10) 0.0003(8) -0.0050(10)
C29 0.0470(12) 0.0551(15) 0.0354(11) 0.0023(12) 0.0024(9) -0.0039(13)
C30 0.0546(15) 0.0696(17) 0.0323(12) 0.0032(12) -0.0032(12) -0.0126(14)
C31 0.0479(14) 0.0590(16) 0.0420(13) 0.0186(12) -0.0143(11) -0.0122(13)
C32 0.0302(10) 0.0281(11) 0.0296(9) 0.0006(8) -0.0028(8) -0.0001(9)
C35 0.0294(9) 0.0369(11) 0.0277(9) -0.0032(10) 0.0053(7) 0.0012(10)
C36 0.0434(14) 0.0427(13) 0.0413(13) -0.0083(10) 0.0091(10) 0.0071(11)
C37 0.0472(12) 0.0542(14) 0.0299(10) -0.0057(11) -0.0019(9) 0.0053(14)
C38 0.0433(14) 0.0500(14) 0.0492(13) 0.0027(11) 0.0108(12) -0.0115(13)

loop_
_atom_type_symbol
_atom_type_description
_atom_type_scat_dispersion_real
_atom_type_scat_dispersion_imag
_atom_type_scat_source
C C 0.0181 0.0091 'International Tables Vol C Tables 4.2.6.8 and 6.1.1.4'
H H 0.0000 0.0000 'International Tables Vol C Tables 4.2.6.8 and 6.1.1.4'
Br Br -0.6763 1.2805 'International Tables Vol C Tables 4.2.6.8 and 6.1.1.4'
O O 0.0492 0.0322 'International Tables Vol C Tables 4.2.6.8 and 6.1.1.4'

loop_
_geom_angle_atom_site_label_1
_geom_angle_atom_site_label_2
_geom_angle_atom_site_label_3
_geom_angle
C8 O10 C11 117.37(15)
C32 O34 C35 121.54(14)
C3 C2 C7 121.6(2)
C3 C2 Br1 119.62(17)
C7 C2 Br1 118.77(16)
C2 C3 C4 119.2(2)
C2 C3 H3 120.4
C4 C3 H3 120.4
C5 C4 C3 119.9(2)
C5 C4 H4 120.0
C3 C4 H4 120.0
C4 C5 C6 119.5(2)
C4 C5 C8 122.7(2)
C6 C5 C8 117.76(18)
C7 C6 C5 120.9(2)
C7 C6 H6 119.5
C5 C6 H6 119.5
C2 C7 C6 118.8(2)
C2 C7 H7 120.6
C6 C7 H7 120.6
O9 C8 O10 123.67(19)
O9 C8 C5 124.54(19)
O10 C8 C5 111.78(17)
O10 C11 C16 110.07(15)
O10 C11 C32 109.86(16)
C16 C11 C32 112.46(16)
O10 C11 C12 106.10(15)
C16 C11 C12 106.45(17)
C32 C11 C12 111.66(16)
C22 C12 C13 114.08(17)
C22 C12 C11 113.92(18)
C13 C12 C11 108.71(16)
C22 C12 H12 106.5
C13 C12 H12 106.5
C11 C12 H12 106.5
C14 C13 C12 112.44(17)
C14 C13 H13A 109.1
C12 C13 H13A 109.1
C14 C13 H13B 109.1
C12 C13 H13B 109.1
H13A C13 H13B 107.8
C20 C14 C15 118.7(2)
C20 C14 C13 120.63(19)
C15 C14 C13 120.6(2)
C14 C15 C17 120.1(2)
C14 C15 C16 121.7(2)
C17 C15 C16 118.23(18)
O39 C16 C15 122.86(19)
O39 C16 C11 121.15(18)
C15 C16 C11 115.91(16)
C18 C17 C15 120.1(2)
C18 C17 H17 119.9
C15 C17 H17 119.9
C17 C18 C19 120.5(2)
C17 C18 H18 119.8
C19 C18 H18 119.8
C20 C19 C18 119.3(2)
C20 C19 H19 120.3
C18 C19 H19 120.3
C19 C20 C14 121.2(2)
C19 C20 H20 119.4
C14 C20 H20 119.4
C23 C22 C27 119.0(2)
C23 C22 C12 121.0(2)
C27 C22 C12 119.95(19)
C22 C23 C24 122.2(2)
C22 C23 H23 118.9
C24 C23 H23 118.9
C25 C24 C23 120.1(2)
C25 C24 H24 120.0
C23 C24 H24 120.0
C24 C25 C26 120.3(2)
C24 C25 H25 119.8
C26 C25 H25 119.8
C25 C26 C31 121.2(2)
C25 C26 C27 120.0(2)
C31 C26 C27 118.8(2)
C28 C27 C26 117.7(2)
C28 C27 C22 123.9(2)
C26 C27 C22 118.3(2)
C29 C28 C27 121.4(2)
C29 C28 H28 119.3
C27 C28 H28 119.3
C28 C29 C30 120.5(2)
C28 C29 H29 119.7
C30 C29 H29 119.7
C31 C30 C29 120.0(2)
C31 C30 H30 120.0
C29 C30 H30 120.0
C30 C31 C26 121.6(2)
C30 C31 H31 119.2
C26 C31 H31 119.2
O33 C32 O34 126.90(18)
O33 C32 C11 123.93(18)
O34 C32 C11 109.12(16)
O34 C35 C36 110.83(17)
O34 C35 C38 108.06(18)
C36 C35 C38 112.97(18)
O34 C35 C37 101.77(15)
C36 C35 C37 110.9(2)
C38 C35 C37 111.75(19)
C35 C36 H36A 109.5
C35 C36 H36B 109.5
H36A C36 H36B 109.5
C35 C36 H36C 109.5
H36A C36 H36C 109.5
H36B C36 H36C 109.5
C35 C37 H37A 109.5
C35 C37 H37B 109.5
H37A C37 H37B 109.5
C35 C37 H37C 109.5
H37A C37 H37C 109.5
H37B C37 H37C 109.5
C35 C38 H38A 109.5
C35 C38 H38B 109.5
H38A C38 H38B 109.5
C35 C38 H38C 109.5
H38A C38 H38C 109.5
H38B C38 H38C 109.5

loop_
_geom_bond_atom_site_label_1
_geom_bond_atom_site_label_2
_geom_bond_distance
Br1 C2 1.898(2)
O9 C8 1.201(2)
O10 C8 1.356(2)
O10 C11 1.437(2)
O33 C32 1.193(2)
O34 C32 1.340(2)
O34 C35 1.491(2)
O39 C16 1.213(2)
C2 C3 1.374(3)
C2 C7 1.379(3)
C3 C4 1.397(3)
C3 H3 0.9300
C4 C5 1.385(3)
C4 H4 0.9300
C5 C6 1.387(3)
C5 C8 1.485(3)
C6 C7 1.381(3)
C6 H6 0.9300
C7 H7 0.9300
C11 C16 1.538(3)
C11 C32 1.546(3)
C11 C12 1.560(3)
C12 C22 1.525(3)
C12 C13 1.532(3)
C12 H12 0.9800
C13 C14 1.512(3)
C13 H13A 0.9700
C13 H13B 0.9700
C14 C20 1.388(3)
C14 C15 1.394(3)
C15 C17 1.397(3)
C15 C16 1.488(3)
C17 C18 1.373(3)
C17 H17 0.9300
C18 C19 1.386(3)
C18 H18 0.9300
C19 C20 1.385(3)
C19 H19 0.9300
C20 H20 0.9300
C22 C23 1.363(3)
C22 C27 1.440(3)
C23 C24 1.402(3)
C23 H23 0.9300
C24 C25 1.367(4)
C24 H24 0.9300
C25 C26 1.405(4)
C25 H25 0.9300
C26 C31 1.423(3)
C26 C27 1.426(3)
C27 C28 1.415(3)
C28 C29 1.375(3)
C28 H28 0.9300
C29 C30 1.396(4)
C29 H29 0.9300
C30 C31 1.353(4)
C30 H30 0.9300
C31 H31 0.9300
C35 C36 1.509(3)
C35 C38 1.509(3)
C35 C37 1.517(3)
C36 H36A 0.9600
C36 H36B 0.9600
C36 H36C 0.9600
C37 H37A 0.9600
C37 H37B 0.9600
C37 H37C 0.9600
C38 H38A 0.9600
C38 H38B 0.9600
C38 H38C 0.9600

loop_
_geom_torsion_atom_site_label_1
_geom_torsion_atom_site_label_2
_geom_torsion_atom_site_label_3
_geom_torsion_atom_site_label_4
_geom_torsion
C7 C2 C3 C4 -0.1(3)
Br1 C2 C3 C4 178.64(18)
C2 C3 C4 C5 -1.1(4)
C3 C4 C5 C6 1.1(3)
C3 C4 C5 C8 -179.0(2)
C4 C5 C6 C7 0.0(3)
C8 C5 C6 C7 -179.9(2)
C3 C2 C7 C6 1.2(3)
Br1 C2 C7 C6 -177.51(17)
C5 C6 C7 C2 -1.2(3)
C11 O10 C8 O9 -0.7(3)
C11 O10 C8 C5 -179.70(16)
C4 C5 C8 O9 165.1(2)
C6 C5 C8 O9 -15.0(3)
C4 C5 C8 O10 -16.0(3)
C6 C5 C8 O10 163.94(18)
C8 O10 C11 C16 -75.8(2)
C8 O10 C11 C32 48.5(2)
C8 O10 C11 C12 169.37(16)
O10 C11 C12 C22 -49.0(2)
C16 C11 C12 C22 -166.26(16)
C32 C11 C12 C22 70.7(2)
O10 C11 C12 C13 -177.45(17)
C16 C11 C12 C13 65.3(2)
C32 C11 C12 C13 -57.8(2)
C22 C12 C13 C14 177.78(18)
C11 C12 C13 C14 -53.9(2)
C12 C13 C14 C20 -159.6(2)
C12 C13 C14 C15 21.5(3)
C20 C14 C15 C17 -0.8(3)
C13 C14 C15 C17 178.10(19)
C20 C14 C15 C16 179.86(18)
C13 C14 C15 C16 -1.2(3)
C14 C15 C16 O39 -161.9(2)
C17 C15 C16 O39 18.7(3)
C14 C15 C16 C11 14.9(3)
C17 C15 C16 C11 -164.45(18)
O10 C11 C16 O39 16.3(3)
C32 C11 C16 O39 -106.5(2)
C12 C11 C16 O39 130.9(2)
O10 C11 C16 C15 -160.55(16)
C32 C11 C16 C15 76.6(2)
C12 C11 C16 C15 -46.0(2)
C14 C15 C17 C18 -1.1(3)
C16 C15 C17 C18 178.2(2)
C15 C17 C18 C19 1.6(4)
C17 C18 C19 C20 -0.1(4)
C18 C19 C20 C14 -1.9(4)
C15 C14 C20 C19 2.3(3)
C13 C14 C20 C19 -176.6(2)
C13 C12 C22 C23 39.4(3)
C11 C12 C22 C23 -86.3(2)
C13 C12 C22 C27 -138.5(2)
C11 C12 C22 C27 95.9(2)
C27 C22 C23 C24 -1.4(3)
C12 C22 C23 C24 -179.3(2)
C22 C23 C24 C25 0.8(4)
C23 C24 C25 C26 0.3(4)
C24 C25 C26 C31 178.2(3)
C24 C25 C26 C27 -0.8(4)
C25 C26 C27 C28 179.4(2)
C31 C26 C27 C28 0.4(3)
C25 C26 C27 C22 0.2(3)
C31 C26 C27 C22 -178.9(2)
C23 C22 C27 C28 -178.3(2)
C12 C22 C27 C28 -0.4(3)
C23 C22 C27 C26 0.9(3)
C12 C22 C27 C26 178.81(19)
C26 C27 C28 C29 -0.6(3)
C22 C27 C28 C29 178.6(2)
C27 C28 C29 C30 0.3(4)
C28 C29 C30 C31 0.4(4)
C29 C30 C31 C26 -0.6(4)
C25 C26 C31 C30 -178.8(2)
C27 C26 C31 C30 0.3(4)
C35 O34 C32 O33 0.0(3)
C35 O34 C32 C11 -177.26(17)
O10 C11 C32 O33 39.2(3)
C16 C11 C32 O33 162.2(2)
C12 C11 C32 O33 -78.2(3)
O10 C11 C32 O34 -143.47(16)
C16 C11 C32 O34 -20.5(2)
C12 C11 C32 O34 99.10(19)
C32 O34 C35 C36 53.6(2)
C32 O34 C35 C38 -70.7(2)
C32 O34 C35 C37 171.55(19)
